data_7119918
loop_
_publ_author_name
'Liu, Yu-Ling'
'Zhang, Wen'

_publ_section_title
;
 Dual stimuli-triggered dielectric switching and sensing in a host-guest
 cyanometallate framework
;
_journal_name_full 'Chem. Commun.'
_journal_paper_doi 10.1039/C7CC00812K
_journal_year 2017
_chemical_formula_sum 'C7 H12 Co N7 O3 Sr'
_chemical_formula_weight 388.79
_space_group_crystal_system monoclinic
_space_group_IT_number 14
_space_group_name_Hall '-P 2yn'
_space_group_name_H-M_alt 'P 1 21/n 1'
_symmetry_space_group_name_Hall '-P 2yn'
_symmetry_space_group_name_H-M 'P 1 21/n 1'
_atom_sites_solution_hydrogens difmap
_audit_creation_method SHELXL-2014/7
_audit_update_record
;
2016-11-23 deposited with the CCDC.
2017-04-06 downloaded from the CCDC.
;
_cell_angle_alpha 90
_cell_angle_beta 90.72(3)
_cell_angle_gamma 90
_cell_formula_units_Z 4
_cell_length_a 7.7158(15)
_cell_length_b 16.218(3)
_cell_length_c 11.266(2)
_cell_measurement_reflns_used 500
_cell_measurement_temperature 293(2)
_cell_measurement_theta_max 27.4855
_cell_measurement_theta_min 1.8199
_cell_volume 1409.7(5)
_computing_structure_refinement 'SHELXL-2014/7 (Sheldrick, 2014)'
_diffrn_ambient_temperature 293(2)
_diffrn_measured_fraction_theta_full 0.998
_diffrn_measured_fraction_theta_max 0.996
_diffrn_measurement_device_type 'Saturn724+ (4x4 bin mode)'
_diffrn_measurement_method CCD_Profile_fitting
_diffrn_radiation_type MoK\a
_diffrn_radiation_wavelength 0.71073
_diffrn_reflns_av_R_equivalents 0.0413
_diffrn_reflns_av_unetI/netI 0.0451
_diffrn_reflns_Laue_measured_fraction_full 0.998
_diffrn_reflns_Laue_measured_fraction_max 0.996
_diffrn_reflns_limit_h_max 10
_diffrn_reflns_limit_h_min -9
_diffrn_reflns_limit_k_max 19
_diffrn_reflns_limit_k_min -20
_diffrn_reflns_limit_l_max 14
_diffrn_reflns_limit_l_min -14
_diffrn_reflns_number 9621
_diffrn_reflns_point_group_measured_fraction_full 0.998
_diffrn_reflns_point_group_measured_fraction_max 0.996
_diffrn_reflns_theta_full 25.242
_diffrn_reflns_theta_max 27.461
_diffrn_reflns_theta_min 3.095
_exptl_absorpt_coefficient_mu 4.975
_exptl_crystal_colour yellow
_exptl_crystal_density_diffrn 1.832
_exptl_crystal_description block
_exptl_crystal_F_000 768
_exptl_crystal_size_max 0.2
_exptl_crystal_size_mid 0.2
_exptl_crystal_size_min 0.2
_refine_diff_density_max 1.113
_refine_diff_density_min -0.799
_refine_diff_density_rms 0.112
_refine_ls_extinction_method none
_refine_ls_goodness_of_fit_ref 1.176
_refine_ls_hydrogen_treatment constr
_refine_ls_matrix_type full
_refine_ls_number_parameters 179
_refine_ls_number_reflns 3212
_refine_ls_number_restraints 46
_refine_ls_restrained_S_all 1.195
_refine_ls_R_factor_all 0.0616
_refine_ls_R_factor_gt 0.0440
_refine_ls_shift/su_max 0.028
_refine_ls_shift/su_mean 0.001
_refine_ls_structure_factor_coef Fsqd
_refine_ls_weighting_details 'w=1/[\s^2^(Fo^2^)+(0.0258P)^2^+2.1657P] where P=(Fo^2^+2Fc^2^)/3'
_refine_ls_weighting_scheme calc
_refine_ls_wR_factor_gt 0.0852
_refine_ls_wR_factor_ref 0.0900
_reflns_Friedel_coverage 0.000
_reflns_number_gt 2517
_reflns_number_total 3212
_reflns_threshold_expression 'I > 2\s(I)'
_cod_data_source_file c7cc00812k2.cif
_cod_data_source_block 1-293K
_cod_original_cell_volume 1409.6(5)
_cod_database_code 7119918
_shelx_shelxl_version_number 2014/7
_shelx_space_group_comment
;
The symmetry employed for this shelxl refinement is uniquely defined
by the following loop, which should always be used as a source of
symmetry information in preference to the above space-group names.
They are only intended as comments.
;

loop_
_space_group_symop_operation_xyz
'x, y, z'
'-x+1/2, y+1/2, -z+1/2'
'-x, -y, -z'
'x-1/2, -y-1/2, z-1/2'

loop_
_atom_site_label
_atom_site_type_symbol
_atom_site_fract_x
_atom_site_fract_y
_atom_site_fract_z
_atom_site_U_iso_or_equiv
_atom_site_adp_type
_atom_site_occupancy
_atom_site_site_symmetry_order
_atom_site_calc_flag
_atom_site_refinement_flags_posn
_atom_site_refinement_flags_adp
_atom_site_refinement_flags_occupancy
_atom_site_disorder_assembly
_atom_site_disorder_group
C1 C 0.6017(6) 0.5508(3) 0.2915(4) 0.0275(10) Uani 1 1 d . . . . .
C2 C 0.5519(6) 0.0729(3) 0.2078(4) 0.0285(10) Uani 1 1 d . . . . .
C3 C 0.7466(5) 0.1374(3) 0.0336(4) 0.0222(9) Uani 1 1 d . . . . .
C4 C 0.9411(6) 0.2161(3) 0.2027(4) 0.0251(9) Uani 1 1 d . . . . .
C5 C 0.7520(6) 0.1498(3) 0.3703(4) 0.0317(11) Uani 1 1 d . . . . .
C6 C 0.5970(6) 0.2363(3) 0.1993(4) 0.0244(9) Uani 1 1 d . . . . .
N7 N 0.1741(14) 0.1425(9) 0.9868(11) 0.1003(8) Uani 0.630(14) 1 d D U P A 1
H7C H 0.1821 0.1119 1.0533 0.120 Uiso 0.630(14) 1 d R U P A 1
H7B H 0.1756 0.1963 1.0064 0.120 Uiso 0.630(14) 1 d R U P A 1
H7A H 0.0718 0.1323 0.9504 0.120 Uiso 0.630(14) 1 d R U P A 1
N7' N 0.205(2) 0.0913(15) 1.0046(18) 0.1003(8) Uani 0.370(14) 1 d D U P A 2
H7'C H 0.2772 0.0513 1.0297 0.120 Uiso 0.370(14) 1 d R U P A 2
H7'B H 0.1413 0.1039 1.0686 0.120 Uiso 0.370(14) 1 d R U P A 2
H7'A H 0.1486 0.0695 0.9415 0.120 Uiso 0.370(14) 1 d R U P A 2
Co1 Co 0.74800(7) 0.14366(3) 0.20326(5) 0.01692(14) Uani 1 1 d . . . . .
N1 N 0.5102(5) 0.4952(3) 0.2887(4) 0.0463(11) Uani 1 1 d . . . . .
N2 N 0.0666(6) 0.5301(3) 0.2898(4) 0.0507(12) Uani 1 1 d . . . . .
N3 N 0.2473(5) 0.3675(2) 0.4341(3) 0.0362(10) Uani 1 1 d . . . . .
N4 N 0.0568(6) 0.2601(3) 0.2058(4) 0.0440(11) Uani 1 1 d . . . . .
N5 N 0.7532(7) 0.1546(3) 0.4725(4) 0.0546(13) Uani 1 1 d . . . . .
N6 N 0.5049(5) 0.2916(2) 0.2003(4) 0.0393(10) Uani 1 1 d . . . . .
C7 C 0.3109(19) 0.1260(10) 0.9202(15) 0.1001(8) Uani 0.630(14) 1 d D U P A 1
H7F H 0.2982 0.0744 0.8791 0.120 Uiso 0.630(14) 1 d R U P A 1
H7E H 0.3136 0.1707 0.8644 0.120 Uiso 0.630(14) 1 d R U P A 1
H7D H 0.4205 0.1280 0.9613 0.120 Uiso 0.630(14) 1 d R U P A 1
C7' C 0.309(3) 0.1437(14) 0.954(3) 0.1001(8) Uani 0.370(14) 1 d D U P A 2
H7'E H 0.2428 0.1783 0.9011 0.120 Uiso 0.370(14) 1 d R U P A 2
H7'D H 0.4103 0.1247 0.9140 0.120 Uiso 0.370(14) 1 d R U P A 2
H7'F H 0.3291 0.1728 1.0271 0.120 Uiso 0.370(14) 1 d R U P A 2
O1 O 0.3385(6) 0.5151(2) 0.0480(3) 0.0696(13) Uani 1 1 d . . . . .
H1B H 0.3108 0.5623 0.0744 0.083 Uiso 1 1 d R U . . .
H1A H 0.2747 0.5017 -0.0109 0.083 Uiso 1 1 d R U . . .
O2 O -0.0598(7) 0.4225(3) 0.0990(5) 0.1103(19) Uani 1 1 d . U . . .
H2A H -0.1134 0.4275 0.1640 0.132 Uiso 1 1 d R U . . .
H2B H -0.0828 0.3717 0.0893 0.132 Uiso 1 1 d R U . . .
O3 O 0.2229(7) 0.6725(3) 0.0811(4) 0.0883(16) Uani 1 1 d . . . . .
H3A H 0.2895 0.7117 0.0611 0.106 Uiso 1 1 d R U . . .
H3B H 0.1637 0.6818 0.1428 0.106 Uiso 1 1 d R U . . .
Sr1 Sr 0.24772(5) 0.40085(2) 0.19784(3) 0.01874(11) Uani 1 1 d . . . . .

loop_
_atom_site_aniso_label
_atom_site_aniso_U_11
_atom_site_aniso_U_22
_atom_site_aniso_U_33
_atom_site_aniso_U_23
_atom_site_aniso_U_13
_atom_site_aniso_U_12
C1 0.026(2) 0.027(2) 0.030(2) -0.005(2) 0.0007(18) -0.002(2)
C2 0.030(2) 0.028(2) 0.028(2) -0.0009(19) 0.0074(19) -0.002(2)
C3 0.023(2) 0.021(2) 0.023(2) -0.0022(17) -0.0014(17) -0.0015(17)
C4 0.024(2) 0.029(2) 0.022(2) -0.0011(19) -0.0012(18) -0.0034(19)
C5 0.032(3) 0.034(3) 0.029(3) 0.007(2) 0.001(2) -0.003(2)
C6 0.024(2) 0.026(2) 0.023(2) -0.0016(18) -0.0035(18) -0.0012(19)
N7 0.0793(14) 0.0904(15) 0.1319(15) -0.0196(15) 0.0295(14) 0.0049(14)
N7' 0.0793(14) 0.0904(15) 0.1319(15) -0.0196(15) 0.0295(14) 0.0049(14)
Co1 0.0171(3) 0.0182(3) 0.0154(3) 0.0014(2) 0.0001(2) 0.0000(2)
N1 0.037(3) 0.038(2) 0.063(3) -0.006(2) -0.004(2) -0.016(2)
N2 0.045(3) 0.047(3) 0.060(3) 0.006(2) 0.011(2) 0.024(2)
N3 0.053(3) 0.036(2) 0.020(2) 0.0045(17) 0.0008(19) 0.001(2)
N4 0.040(3) 0.050(3) 0.042(2) 0.001(2) -0.002(2) -0.019(2)
N5 0.075(4) 0.067(3) 0.022(2) 0.002(2) 0.002(2) 0.001(3)
N6 0.037(2) 0.034(2) 0.047(3) -0.006(2) -0.003(2) 0.014(2)
C7 0.0786(14) 0.0903(15) 0.1320(15) -0.0193(15) 0.0292(14) 0.0049(14)
C7' 0.0786(14) 0.0903(15) 0.1320(15) -0.0193(15) 0.0292(14) 0.0049(14)
O1 0.103(4) 0.051(2) 0.054(3) 0.013(2) -0.008(2) -0.012(2)
O2 0.108(2) 0.107(2) 0.116(2) -0.0120(18) -0.0156(18) 0.0106(18)
O3 0.124(5) 0.054(3) 0.087(3) -0.003(3) -0.009(3) -0.017(3)
Sr1 0.0218(2) 0.01799(19) 0.01638(19) -0.00072(16) -0.00131(14) 0.00090(17)

loop_
_atom_type_symbol
_atom_type_description
_atom_type_scat_dispersion_real
_atom_type_scat_dispersion_imag
_atom_type_scat_source
C C 0.0033 0.0016 'International Tables Vol C Tables 4.2.6.8 and 6.1.1.4'
H H 0.0000 0.0000 'International Tables Vol C Tables 4.2.6.8 and 6.1.1.4'
N N 0.0061 0.0033 'International Tables Vol C Tables 4.2.6.8 and 6.1.1.4'
O O 0.0106 0.0060 'International Tables Vol C Tables 4.2.6.8 and 6.1.1.4'
Co Co 0.3494 0.9721 'International Tables Vol C Tables 4.2.6.8 and 6.1.1.4'
Sr Sr -1.5307 3.2498 'International Tables Vol C Tables 4.2.6.8 and 6.1.1.4'

loop_
_geom_angle_atom_site_label_1
_geom_angle_atom_site_label_2
_geom_angle_atom_site_label_3
_geom_angle
_geom_angle_site_symmetry_1
_geom_angle_site_symmetry_3
N1 C1 Co1 179.5(4) . 2_655
N2 C2 Co1 179.8(5) 2_545 .
N3 C3 Co1 178.8(4) 4_665 .
N4 C4 Co1 178.0(4) 1_655 .
N5 C5 Co1 179.0(5) . .
N6 C6 Co1 178.0(4) . .
C5 Co1 C4 88.16(19) . .
C5 Co1 C2 90.47(19) . .
C4 Co1 C2 178.27(18) . .
C5 Co1 C6 89.10(19) . .
C4 Co1 C6 89.54(19) . .
C2 Co1 C6 89.40(18) . .
C5 Co1 C1 90.5(2) . 2_645
C4 Co1 C1 90.68(19) . 2_645
C2 Co1 C1 90.37(19) . 2_645
C6 Co1 C1 179.52(18) . 2_645
C5 Co1 C3 179.4(2) . .
C4 Co1 C3 91.37(18) . .
C2 Co1 C3 90.02(18) . .
C6 Co1 C3 91.28(18) . .
C1 Co1 C3 89.14(18) 2_645 .
C1 N1 Sr1 155.1(4) . .
C2 N2 Sr1 152.2(4) 2 .
C3 N3 Sr1 172.6(4) 4_566 .
C4 N4 Sr1 161.2(4) 1_455 .
C5 N5 Sr1 156.6(4) . 4_666
C6 N6 Sr1 170.1(4) . .
O1 Sr1 O2 83.07(17) . .
O1 Sr1 N6 105.87(14) . .
O2 Sr1 N6 139.63(15) . .
O1 Sr1 N5 67.65(14) . 4_565
O2 Sr1 N5 70.76(17) . 4_565
N6 Sr1 N5 76.54(14) . 4_565
O1 Sr1 N3 141.19(13) . .
O2 Sr1 N3 115.41(16) . .
N6 Sr1 N3 82.36(13) . .
N5 Sr1 N3 149.02(14) 4_565 .
O1 Sr1 N4 140.16(13) . .
O2 Sr1 N4 68.90(16) . .
N6 Sr1 N4 81.09(14) . .
N5 Sr1 N4 76.46(14) 4_565 .
N3 Sr1 N4 78.07(12) . .
O1 Sr1 N1 68.89(14) . .
O2 Sr1 N1 138.16(15) . .
N6 Sr1 N1 79.60(13) . .
N5 Sr1 N1 121.36(15) 4_565 .
N3 Sr1 N1 75.76(13) . .
N4 Sr1 N1 149.20(14) . .
O1 Sr1 N2 80.98(14) . .
O2 Sr1 N2 66.12(16) . .
N6 Sr1 N2 153.18(14) . .
N5 Sr1 N2 128.89(15) 4_565 .
N3 Sr1 N2 76.94(13) . .
N4 Sr1 N2 110.59(14) . .
N1 Sr1 N2 78.93(14) . .

loop_
_geom_bond_atom_site_label_1
_geom_bond_atom_site_label_2
_geom_bond_distance
_geom_bond_site_symmetry_2
C1 N1 1.145(6) .
C1 Co1 1.901(4) 2_655
C2 N2 1.149(6) 2_545
C2 Co1 1.900(5) .
C3 N3 1.124(5) 4_665
C3 Co1 1.914(4) .
C4 N4 1.143(6) 1_655
C4 Co1 1.897(4) .
C5 N5 1.154(6) .
C5 Co1 1.884(5) .
C6 N6 1.146(5) .
C6 Co1 1.901(4) .
N7 C7 1.330(13) .
N7' C7' 1.305(17) .
Co1 C1 1.901(4) 2_645
N1 Sr1 2.727(4) .
N2 C2 1.149(6) 2
N2 Sr1 2.730(4) .
N3 C3 1.124(5) 4_566
N3 Sr1 2.716(4) .
N4 C4 1.143(6) 1_455
N4 Sr1 2.718(4) .
N5 Sr1 2.694(4) 4_666
N6 Sr1 2.660(4) .
O1 Sr1 2.608(4) .
O2 Sr1 2.632(5) .
Sr1 N5 2.694(4) 4_565

loop_
_geom_hbond_atom_site_label_D
_geom_hbond_atom_site_label_H
_geom_hbond_atom_site_label_A
_geom_hbond_distance_DH
_geom_hbond_distance_HA
_geom_hbond_distance_DA
_geom_hbond_angle_DHA
_geom_hbond_site_symmetry_A
O3 H3A N3 0.85 2.54 3.175(6) 132.1 2
O2 H2B O3 0.85 2.31 2.830(7) 120.3 3_565
O2 H2B N4 0.85 2.47 3.027(7) 123.5 .
O1 H1A O2 0.85 2.28 2.882(7) 127.8 3_565
O1 H1A N5 0.85 2.55 2.952(6) 110.4 4_565
O1 H1B O3 0.85 1.91 2.732(6) 161.1 .
N7' H7'A N1 0.90 2.27 3.17(2) 175.6 4_566
N7' H7'B N1 0.90 2.67 3.271(19) 125.4 2_546
N7' H7'C N2 0.90 2.38 3.06(2) 132.8 2_546
N7 H7A N3 0.90 2.51 3.343(12) 154.4 4_566
N7 H7B N5 0.90 2.52 3.352(16) 153.5 4_566
N7 H7B N4 0.90 2.65 3.256(12) 125.7 1_556
